data_7061286
loop_
_publ_author_name
'Lamola, Jairus L.'
'Adeyinka, Adedapo S.'
'Malan, Frederick P.'
'Moshapo, Paseka T.'
'Holzapfel, Cedric W.'
'Maumela, Munaka Christopher'

_publ_section_title
;
 Exploring steric and electronic parameters of biaryl phosphacycles
;
_journal_issue 10
_journal_name_full 'New Journal of Chemistry'
_journal_page_first 4677
_journal_page_last 4686
_journal_paper_doi 10.1039/D1NJ05769C
_journal_volume 46
_journal_year 2022
_chemical_formula_moiety 'C24 H31 P Se'
_chemical_formula_sum 'C24 H31 P Se'
_chemical_formula_weight 429.42
_space_group_crystal_system monoclinic
_space_group_IT_number 15
_space_group_name_Hall '-C 2yc'
_space_group_name_H-M_alt 'C 1 2/c 1'
_atom_sites_solution_hydrogens geom
_atom_sites_solution_primary iterative
_audit_creation_date 2020-12-22
_audit_creation_method
;
Olex2 1.3
(compiled 2019.09.11 svn.r3662 for OlexSys, GUI svn.r5938)
;
_audit_update_record
;
2020-12-22 deposited with the CCDC.	2022-02-02 downloaded from the CCDC.
;
_cell_angle_alpha 90
_cell_angle_beta 91.2638(6)
_cell_angle_gamma 90
_cell_formula_units_Z 8
_cell_length_a 18.17426(13)
_cell_length_b 26.26593(15)
_cell_length_c 8.98086(5)
_cell_measurement_reflns_used 53976
_cell_measurement_temperature 149.99(10)
_cell_measurement_theta_max 76.1210
_cell_measurement_theta_min 2.9190
_cell_volume 4286.09(5)
_computing_cell_refinement 'CrysAlisPro 1.171.40.82a (Rigaku OD, 2020)'
_computing_data_collection 'CrysAlisPro 1.171.40.82a (Rigaku OD, 2020)'
_computing_data_reduction 'CrysAlisPro 1.171.40.82a (Rigaku OD, 2020)'
_computing_molecular_graphics 'Olex2 1.3 (Dolomanov et al., 2009)'
_computing_publication_material 'Olex2 1.3 (Dolomanov et al., 2009)'
_computing_structure_refinement 'ShelXL 2018/3 (Sheldrick, 2015)'
_computing_structure_solution 'olex2.solve 1.3 (Bourhis et al., 2015)'
_diffrn_ambient_environment N~2~
_diffrn_ambient_temperature 149.99(10)
_diffrn_detector 'Hybrid Pixel Array Detector'
_diffrn_detector_area_resol_mean 10.0000
_diffrn_detector_type HyPix
_diffrn_measured_fraction_theta_full 1.000
_diffrn_measured_fraction_theta_max 0.992
_diffrn_measurement_details
;
List of Runs (angles in degrees, time in seconds):

  # Type    Start    End  Width  t~exp~   \w     \q     \k     \f   Frames
#--------------------------------------------------------------------------
  1  \w     35.00 120.00   0.50    0.05    --   47.20  38.00   0.00  170
  2  \w     32.00 120.00   0.50    0.05    --   47.20  57.00  30.00  176
  3  \w     32.00 120.00   0.50    0.05    --   47.20  57.00  90.00  176
  4  \w     28.00 120.00   0.50    0.05    --   47.20  69.00 137.00  184
  5  \w     32.00 106.00   0.50    0.20    --  104.75 -94.00  60.00  148
  6  \w     32.00 116.00   0.50    0.20    --  104.75-131.00  76.44  168
  7  \w     32.00 112.00   0.50    0.20    --  104.75-125.00  30.00  160
  8  \w     32.00 116.00   0.50    0.20    --  104.75-131.00 -21.95  168
  9  \w     32.00 129.00   0.50    0.20    --  104.75-149.00 -77.49  194
 10  \w     32.00 112.00   0.50    0.20    --  104.75-125.00 -90.00  160
 11  \w     32.00 112.00   0.50    0.20    --  104.75-125.00-150.00  160
 12  \w     32.00 112.00   0.50    0.20    --  104.75-125.00-120.00  160
 13  \w     18.00  95.00   0.50    0.05    --   47.20-125.00   0.00  154
 14  \w     32.00 112.00   0.50    0.20    --  104.75-125.00 150.00  160
 15  \w     32.00 112.00   0.50    0.20    --  104.75-125.00   0.00  160
 16  \w     32.00 106.00   0.50    0.20    --  104.75 -94.00   0.00  148
 17  \w     32.00 106.00   0.50    0.20    --  104.75 -94.00-120.00  148
 18  \w     32.00 106.00   0.50    0.20    --  104.75 -94.00-180.00  148
 19  \w     32.00 128.00   0.50    0.20    --  104.75 -77.00-120.00  192
 20  \w     32.00  80.00   0.50    0.20    --  104.75 -61.00-120.00   96
 21  \w     32.00  80.00   0.50    0.20    --  104.75 -61.00 -90.00   96
 22  \w     32.00 101.00   0.50    0.20    --  104.75 -69.00   5.00  138
 23  \w     91.00 176.00   0.50    0.20    --  104.75  15.00 120.00  170
 24  \w     85.00 178.00   0.50    0.20    --  104.75  69.00 137.00  186
 25  \w     92.00 178.00   0.50    0.20    --  104.75  30.00 -90.00  172
 26  \w     92.00 177.00   0.50    0.20    --  104.75  45.00-120.00  170
 27  \w     91.00 176.00   0.50    0.20    --  104.75  15.00-150.00  170
 28  \w     92.00 177.00   0.50    0.20    --  104.75  45.00-150.00  170
 29  \w     79.00 178.00   0.50    0.20    --  104.75 125.00-120.00  198
 30  \w     79.00 178.00   0.50    0.20    --  104.75 125.00 -90.00  198
 31  \w    -24.00  67.00   0.50    0.05    --   47.20 -69.00   5.00  182
 32  \w    -27.00  12.00   0.50    0.05    --   47.20 -19.00  90.00   78
 33  \w    -67.00  26.00   0.50    0.05    --  -47.20  69.00 137.00  186
 34  \w     -4.00  28.00   0.50    0.05    --  -47.20  19.00 120.00   64
 35  \w     -4.00  28.00   0.50    0.05    --  -47.20  19.00 -60.00   64
 36  \w    -93.00 -29.00   0.50    0.20    -- -102.00  69.00 137.00  128
 37  \w   -122.00 -29.00   0.50    0.20    -- -102.00 139.00  37.96  186
 38  \w   -127.00 -29.00   0.50    0.20    -- -102.00 146.00 104.82  196
 39  \w   -126.00 -29.00   0.50    0.20    -- -102.00 145.00   5.31  194
 40  \w   -126.00 -29.00   0.50    0.20    -- -102.00 144.00 -83.10  194
 41  \w   -127.00 -29.00   0.50    0.20    -- -102.00 146.00-158.61  196
 42  \w   -174.00 -89.00   0.50    0.20    -- -102.00 -45.00  30.00  170
 43  \w   -175.00 -78.00   0.50    0.20    -- -102.00 -79.00 -54.73  194
 44  \w   -175.00 -78.00   0.50    0.20    -- -102.00 -79.00-126.12  194
 45  \w   -175.00 -79.00   0.50    0.20    -- -102.00 -77.00-150.00  192
 46  \w   -175.00 -79.00   0.50    0.20    -- -102.00 -78.00 -36.65  192
 47  \w   -175.00 -79.00   0.50    0.20    -- -102.00 -77.00 -90.00  192
 48  \w   -175.00 -82.00   0.50    0.20    -- -102.00 -69.00   5.00  186
 49  \w   -175.00 -85.00   0.50    0.20    -- -102.00 -61.00 -30.00  180
 50  \w   -175.00 -85.00   0.50    0.20    -- -102.00 -61.00  20.98  180
 51  \w   -175.00-134.00   0.50    0.20    -- -102.00 -80.00  98.32   82
 52  \w   -175.00 -78.00   0.50    0.20    -- -102.00 -80.00 173.46  194
 53  \w   -175.00 -79.00   0.50    0.20    -- -102.00 -77.00 137.53  192
 54  \w   -174.00 -88.00   0.50    0.20    -- -102.00 -51.00 162.57  172
 55  \w   -174.00 -88.00   0.50    0.20    -- -102.00 -54.00  89.85  172
 56  \w   -174.00 -88.00   0.50    0.20    -- -102.00 -54.00  59.82  172
 57  \w   -120.00 -74.00   0.50    0.05    --  -47.20-125.00  30.00   92
 58  \w   -120.00 -74.00   0.50    0.05    --  -47.20-125.00 120.00   92
 59  \w   -120.00 -24.00   0.50    0.05    --  -47.20 -77.00  90.00  192
 60  \w   -120.00 -28.00   0.50    0.05    --  -47.20 -69.00   5.00  184
 61  \w   -120.00 -24.00   0.50    0.05    --  -47.20 -77.00 -30.00  192
 62  \w   -120.00 -24.00   0.50    0.05    --  -47.20 -77.00 -90.00  192
 63  \w   -120.00 -24.00   0.50    0.05    --  -47.20 -77.00-150.00  192
 64  \w   -120.00 -24.00   0.50    0.05    --  -47.20 -77.00-180.00  192
;
_diffrn_measurement_device 'four-circle diffractometer'
_diffrn_measurement_device_type 'XtaLAB Synergy R, DW system, HyPix'
_diffrn_measurement_method '\w scans'
_diffrn_orient_matrix_type 'CrysAlisPro convention (1999,Acta A55,543-557)'
_diffrn_orient_matrix_UB_11 0.0577082000
_diffrn_orient_matrix_UB_12 -0.0309222000
_diffrn_orient_matrix_UB_13 -0.0847050000
_diffrn_orient_matrix_UB_21 0.0597976000
_diffrn_orient_matrix_UB_22 0.0166042000
_diffrn_orient_matrix_UB_23 0.1142392000
_diffrn_orient_matrix_UB_31 -0.0168100500
_diffrn_orient_matrix_UB_32 -0.0469889500
_diffrn_orient_matrix_UB_33 0.0960220000
_diffrn_radiation_monochromator mirror
_diffrn_radiation_probe x-ray
_diffrn_radiation_type 'Cu K\a'
_diffrn_radiation_wavelength 1.54184
_diffrn_reflns_av_R_equivalents 0.0679
_diffrn_reflns_av_unetI/netI 0.0198
_diffrn_reflns_Laue_measured_fraction_full 1.000
_diffrn_reflns_Laue_measured_fraction_max 0.992
_diffrn_reflns_limit_h_max 22
_diffrn_reflns_limit_h_min -22
_diffrn_reflns_limit_k_max 32
_diffrn_reflns_limit_k_min -33
_diffrn_reflns_limit_l_max 11
_diffrn_reflns_limit_l_min -11
_diffrn_reflns_number 67142
_diffrn_reflns_point_group_measured_fraction_full 1.000
_diffrn_reflns_point_group_measured_fraction_max 0.992
_diffrn_reflns_theta_full 67.684
_diffrn_reflns_theta_max 76.287
_diffrn_reflns_theta_min 2.957
_diffrn_source 'Rotating-anode X-ray tube'
_diffrn_source_type 'Rigaku (Cu) X-ray Source'
_exptl_absorpt_coefficient_mu 3.091
_exptl_absorpt_correction_T_max 1.00000
_exptl_absorpt_correction_T_min 0.69541
_exptl_absorpt_correction_type multi-scan
_exptl_absorpt_process_details
;
CrysAlisPro 1.171.40.82a (Rigaku Oxford Diffraction, 2020)
Empirical absorption correction using spherical harmonics,
implemented in SCALE3 ABSPACK scaling algorithm.
;
_exptl_crystal_colour colourless
_exptl_crystal_density_diffrn 1.331
_exptl_crystal_description block
_exptl_crystal_F_000 1792
_exptl_crystal_size_max 0.346
_exptl_crystal_size_mid 0.247
_exptl_crystal_size_min 0.234
_refine_diff_density_max 0.351
_refine_diff_density_min -0.483
_refine_diff_density_rms 0.081
_refine_ls_extinction_method none
_refine_ls_goodness_of_fit_ref 1.060
_refine_ls_hydrogen_treatment constr
_refine_ls_matrix_type full
_refine_ls_number_parameters 235
_refine_ls_number_reflns 4463
_refine_ls_number_restraints 0
_refine_ls_restrained_S_all 1.060
_refine_ls_R_factor_all 0.0270
_refine_ls_R_factor_gt 0.0268
_refine_ls_shift/su_max 0.003
_refine_ls_shift/su_mean 0.000
_refine_ls_structure_factor_coef Fsqd
_refine_ls_weighting_details 'w=1/[\s^2^(Fo^2^)+(0.0363P)^2^+4.4909P] where P=(Fo^2^+2Fc^2^)/3'
_refine_ls_weighting_scheme calc
_refine_ls_wR_factor_gt 0.0699
_refine_ls_wR_factor_ref 0.0701
_reflns_Friedel_coverage 0.000
_reflns_number_gt 4410
_reflns_number_total 4463
_reflns_threshold_expression 'I > 2\s(I)'
_cod_data_source_file d1nj05769c2.cif
_cod_data_source_block cm_uj09_lt
_cod_depositor_comments 'Adding full bibliography for 7061279--7061288.cif.'
_cod_database_code 7061286
_shelx_shelxl_version_number 2018/3
_chemical_oxdiff_formula 'C10 H10 N O P Se'
_shelx_space_group_comment
;
The symmetry employed for this shelxl refinement is uniquely defined
by the following loop, which should always be used as a source of
symmetry information in preference to the above space-group names.
They are only intended as comments.
;
_reflns_odcompleteness_completeness 99.98
_reflns_odcompleteness_iscentric 1
_reflns_odcompleteness_theta 71.98
_olex2_refinement_description
;
1. Fixed Uiso
 At 1.2 times of:
  All C(H) groups, All C(H,H) groups
2.a Ternary CH refined with riding coordinates:
 C15(H15), C21(H21)
2.b Secondary CH2 refined with riding coordinates:
 C20(H20A,H20B), C19(H19A,H19B), C16(H16A,H16B), C22(H22A,H22B), C17(H17A,
 H17B), C18(H18A,H18B), C26(H26A,H26B), C25(H25A,H25B), C23(H23A,H23B),
 C24(H24A,H24B)
2.c Aromatic/amide H refined with riding coordinates:
 C10(H10), C3(H3), C5(H5), C6(H6), C4(H4), C14(H14), C11(H11), C13(H13),
 C12(H12)
;
_olex2_submission_special_instructions 'No special instructions were received'
_oxdiff_exptl_absorpt_empirical_details
;
Empirical correction (ABSPACK) includes:
- Absorption correction using spherical harmonics
- Frame scaling
;
_oxdiff_exptl_absorpt_empirical_full_max 4.555
_oxdiff_exptl_absorpt_empirical_full_min 0.396

loop_
_space_group_symop_operation_xyz
'x, y, z'
'-x, y, -z+1/2'
'x+1/2, y+1/2, z'
'-x+1/2, y+1/2, -z+1/2'
'-x, -y, -z'
'x, -y, z-1/2'
'-x+1/2, -y+1/2, -z'
'x+1/2, -y+1/2, z-1/2'

loop_
_atom_site_label
_atom_site_type_symbol
_atom_site_fract_x
_atom_site_fract_y
_atom_site_fract_z
_atom_site_U_iso_or_equiv
_atom_site_adp_type
_atom_site_occupancy
_atom_site_site_symmetry_order
_atom_site_calc_flag
_atom_site_refinement_flags_posn
_atom_site_refinement_flags_adp
_atom_site_refinement_flags_occupancy
_atom_site_disorder_assembly
_atom_site_disorder_group
Se8 Se 0.63901(2) 0.66091(2) -0.03230(2) 0.02751(7) Uani 1 1 d . . . . .
P7 P 0.69191(2) 0.63422(2) 0.16564(4) 0.01873(9) Uani 1 1 d . . . . .
C2 C 0.70856(7) 0.53343(5) 0.29560(16) 0.0213(3) Uani 1 1 d . . . . .
C20 C 0.81891(8) 0.60255(5) 0.02803(16) 0.0233(3) Uani 1 1 d . . . . .
H20A H 0.805010 0.567799 0.050812 0.028 Uiso 1 1 calc R U . . .
H20B H 0.794642 0.612022 -0.065180 0.028 Uiso 1 1 calc R U . . .
C1 C 0.66799(7) 0.56721(5) 0.20293(15) 0.0204(3) Uani 1 1 d . . . . .
C9 C 0.77623(8) 0.54739(5) 0.38456(16) 0.0236(3) Uani 1 1 d . . . . .
C15 C 0.79275(7) 0.63793(5) 0.15233(15) 0.0196(3) Uani 1 1 d . . . . .
H15 H 0.814436 0.625880 0.246784 0.024 Uiso 1 1 calc R U . . .
C10 C 0.77268(9) 0.57893(6) 0.50837(17) 0.0286(3) Uani 1 1 d . . . . .
H10 H 0.727481 0.591746 0.537258 0.034 Uiso 1 1 calc R U . . .
C19 C 0.90227(8) 0.60529(6) 0.01012(19) 0.0282(3) Uani 1 1 d . . . . .
H19A H 0.926619 0.591963 0.099065 0.034 Uiso 1 1 calc R U . . .
H19B H 0.916245 0.584264 -0.073415 0.034 Uiso 1 1 calc R U . . .
C3 C 0.68429(8) 0.48315(6) 0.30739(18) 0.0276(3) Uani 1 1 d . . . . .
H3 H 0.711659 0.460409 0.365461 0.033 Uiso 1 1 calc R U . . .
C16 C 0.81943(8) 0.69271(5) 0.12695(18) 0.0258(3) Uani 1 1 d . . . . .
H16A H 0.795822 0.706386 0.037661 0.031 Uiso 1 1 calc R U . . .
H16B H 0.805701 0.713856 0.210418 0.031 Uiso 1 1 calc R U . . .
C5 C 0.58038(9) 0.49945(6) 0.14866(18) 0.0311(3) Uani 1 1 d . . . . .
H5 H 0.537092 0.488581 0.101511 0.037 Uiso 1 1 calc R U . . .
C6 C 0.60415(8) 0.54933(6) 0.13142(17) 0.0270(3) Uani 1 1 d . . . . .
H6 H 0.576845 0.571334 0.070763 0.032 Uiso 1 1 calc R U . . .
C4 C 0.62096(9) 0.46613(6) 0.23560(18) 0.0300(3) Uani 1 1 d . . . . .
H4 H 0.605901 0.432499 0.245899 0.036 Uiso 1 1 calc R U . . .
C21 C 0.66594(8) 0.67059(6) 0.33303(16) 0.0239(3) Uani 1 1 d . . . . .
H21 H 0.707701 0.669145 0.403821 0.029 Uiso 1 1 calc R U . . .
C22 C 0.59931(8) 0.64673(7) 0.40982(17) 0.0286(3) Uani 1 1 d . . . . .
H22A H 0.556932 0.647377 0.342274 0.034 Uiso 1 1 calc R U . . .
H22B H 0.609999 0.611488 0.434253 0.034 Uiso 1 1 calc R U . . .
C17 C 0.90279(9) 0.69408(6) 0.1106(2) 0.0315(3) Uani 1 1 d . . . . .
H17A H 0.918207 0.728780 0.091519 0.038 Uiso 1 1 calc R U . . .
H17B H 0.926309 0.683055 0.203097 0.038 Uiso 1 1 calc R U . . .
C14 C 0.84417(8) 0.52682(6) 0.34653(19) 0.0288(3) Uani 1 1 d . . . . .
H14 H 0.847036 0.504574 0.266303 0.035 Uiso 1 1 calc R U . . .
C18 C 0.92764(9) 0.65989(6) -0.0159(2) 0.0334(4) Uani 1 1 d . . . . .
H18A H 0.980864 0.660803 -0.021468 0.040 Uiso 1 1 calc R U . . .
H18B H 0.907131 0.672254 -0.109761 0.040 Uiso 1 1 calc R U . . .
C26 C 0.65068(10) 0.72711(6) 0.2992(2) 0.0342(4) Uani 1 1 d . . . . .
H26A H 0.693499 0.742254 0.254218 0.041 Uiso 1 1 calc R U . . .
H26B H 0.609589 0.729930 0.228887 0.041 Uiso 1 1 calc R U . . .
C11 C 0.83613(10) 0.59148(7) 0.58939(19) 0.0357(4) Uani 1 1 d . . . . .
H11 H 0.833290 0.613008 0.671283 0.043 Uiso 1 1 calc R U . . .
C13 C 0.90751(9) 0.53942(7) 0.4280(2) 0.0362(4) Uani 1 1 d . . . . .
H13 H 0.952643 0.525886 0.401379 0.043 Uiso 1 1 calc R U . . .
C12 C 0.90361(9) 0.57203(7) 0.5486(2) 0.0392(4) Uani 1 1 d . . . . .
H12 H 0.946130 0.580862 0.602033 0.047 Uiso 1 1 calc R U . . .
C25 C 0.63285(10) 0.75573(8) 0.4422(2) 0.0443(4) Uani 1 1 d . . . . .
H25A H 0.675587 0.755317 0.508856 0.053 Uiso 1 1 calc R U . . .
H25B H 0.621584 0.790935 0.418439 0.053 Uiso 1 1 calc R U . . .
C23 C 0.58160(10) 0.67588(8) 0.5518(2) 0.0388(4) Uani 1 1 d . . . . .
H23A H 0.538257 0.661211 0.596111 0.047 Uiso 1 1 calc R U . . .
H23B H 0.622305 0.672509 0.622816 0.047 Uiso 1 1 calc R U . . .
C24 C 0.56794(10) 0.73193(8) 0.5200(2) 0.0448(5) Uani 1 1 d . . . . .
H24A H 0.523987 0.735532 0.457622 0.054 Uiso 1 1 calc R U . . .
H24B H 0.559753 0.749708 0.612823 0.054 Uiso 1 1 calc R U . . .

loop_
_atom_site_aniso_label
_atom_site_aniso_U_11
_atom_site_aniso_U_22
_atom_site_aniso_U_33
_atom_site_aniso_U_23
_atom_site_aniso_U_13
_atom_site_aniso_U_12
Se8 0.03172(11) 0.02387(10) 0.02667(10) 0.00576(5) -0.00536(7) 0.00343(6)
P7 0.01889(17) 0.01689(16) 0.02046(17) 0.00129(12) 0.00122(12) 0.00264(12)
C2 0.0197(6) 0.0207(6) 0.0237(7) 0.0031(5) 0.0039(5) 0.0015(5)
C20 0.0237(7) 0.0190(6) 0.0273(7) -0.0038(5) 0.0046(5) -0.0012(5)
C1 0.0191(6) 0.0207(6) 0.0214(6) 0.0014(5) 0.0038(5) 0.0011(5)
C9 0.0216(7) 0.0212(7) 0.0280(7) 0.0095(5) -0.0007(5) -0.0001(5)
C15 0.0202(6) 0.0164(6) 0.0224(6) -0.0001(5) 0.0030(5) 0.0000(5)
C10 0.0270(7) 0.0327(8) 0.0261(7) 0.0076(6) 0.0007(6) -0.0008(6)
C19 0.0252(7) 0.0220(7) 0.0376(8) -0.0054(6) 0.0089(6) -0.0002(6)
C3 0.0257(7) 0.0228(7) 0.0345(8) 0.0071(6) 0.0027(6) 0.0013(6)
C16 0.0269(7) 0.0157(6) 0.0350(8) -0.0012(5) 0.0055(6) -0.0008(5)
C5 0.0287(7) 0.0346(8) 0.0299(8) 0.0051(6) -0.0030(6) -0.0115(6)
C6 0.0240(7) 0.0288(7) 0.0281(7) 0.0064(6) -0.0018(6) -0.0024(6)
C4 0.0322(8) 0.0225(7) 0.0354(8) 0.0032(6) 0.0051(6) -0.0074(6)
C21 0.0223(7) 0.0254(7) 0.0242(7) -0.0033(6) 0.0019(5) 0.0049(5)
C22 0.0231(7) 0.0350(8) 0.0277(8) -0.0022(6) 0.0041(6) 0.0048(6)
C17 0.0273(8) 0.0186(7) 0.0488(9) -0.0038(6) 0.0065(7) -0.0047(6)
C14 0.0234(7) 0.0234(7) 0.0397(9) 0.0074(6) -0.0001(6) 0.0018(6)
C18 0.0277(8) 0.0277(8) 0.0453(10) -0.0004(6) 0.0140(7) -0.0039(6)
C26 0.0354(8) 0.0239(8) 0.0435(9) -0.0059(7) 0.0052(7) 0.0083(6)
C11 0.0390(9) 0.0410(9) 0.0271(8) 0.0068(7) -0.0047(7) -0.0097(7)
C13 0.0203(7) 0.0358(9) 0.0525(10) 0.0151(8) -0.0014(7) 0.0003(6)
C12 0.0264(8) 0.0470(10) 0.0436(10) 0.0180(8) -0.0103(7) -0.0120(7)
C25 0.0384(9) 0.0370(10) 0.0575(11) -0.0217(9) 0.0033(8) 0.0076(7)
C23 0.0289(8) 0.0576(11) 0.0301(8) -0.0102(8) 0.0063(6) 0.0062(8)
C24 0.0334(9) 0.0546(12) 0.0464(10) -0.0248(9) 0.0045(8) 0.0127(8)

loop_
_atom_type_symbol
_atom_type_description
_atom_type_scat_dispersion_real
_atom_type_scat_dispersion_imag
_atom_type_scat_source
C C 0.0181 0.0091 'International Tables Vol C Tables 4.2.6.8 and 6.1.1.4'
H H 0.0000 0.0000 'International Tables Vol C Tables 4.2.6.8 and 6.1.1.4'
P P 0.2955 0.4335 'International Tables Vol C Tables 4.2.6.8 and 6.1.1.4'
Se Se -0.7943 1.1372 'International Tables Vol C Tables 4.2.6.8 and 6.1.1.4'

loop_
_geom_angle_atom_site_label_1
_geom_angle_atom_site_label_2
_geom_angle_atom_site_label_3
_geom_angle
_geom_angle_site_symmetry_1
_geom_angle_site_symmetry_3
_geom_angle_publ_flag
C1 P7 Se8 111.29(5) . . ?
C1 P7 C21 106.24(6) . . ?
C15 P7 Se8 111.18(5) . . ?
C15 P7 C1 107.52(6) . . ?
C15 P7 C21 107.29(6) . . ?
C21 P7 Se8 113.02(5) . . ?
C1 C2 C9 124.90(13) . . ?
C3 C2 C1 118.48(13) . . ?
C3 C2 C9 116.63(13) . . ?
H20A C20 H20B 107.9 . . ?
C15 C20 H20A 109.3 . . ?
C15 C20 H20B 109.3 . . ?
C19 C20 H20A 109.3 . . ?
C19 C20 H20B 109.3 . . ?
C19 C20 C15 111.79(12) . . ?
C2 C1 P7 125.73(11) . . ?
C6 C1 P7 115.74(11) . . ?
C6 C1 C2 118.53(13) . . ?
C10 C9 C2 121.40(13) . . ?
C10 C9 C14 118.90(14) . . ?
C14 C9 C2 119.65(14) . . ?
P7 C15 H15 108.0 . . ?
C20 C15 P7 109.84(9) . . ?
C20 C15 H15 108.0 . . ?
C20 C15 C16 110.79(11) . . ?
C16 C15 P7 112.15(10) . . ?
C16 C15 H15 108.0 . . ?
C9 C10 H10 119.7 . . ?
C9 C10 C11 120.53(15) . . ?
C11 C10 H10 119.7 . . ?
C20 C19 H19A 109.4 . . ?
C20 C19 H19B 109.4 . . ?
H19A C19 H19B 108.0 . . ?
C18 C19 C20 111.34(12) . . ?
C18 C19 H19A 109.4 . . ?
C18 C19 H19B 109.4 . . ?
C2 C3 H3 118.9 . . ?
C4 C3 C2 122.13(14) . . ?
C4 C3 H3 118.9 . . ?
C15 C16 H16A 109.5 . . ?
C15 C16 H16B 109.5 . . ?
H16A C16 H16B 108.1 . . ?
C17 C16 C15 110.70(12) . . ?
C17 C16 H16A 109.5 . . ?
C17 C16 H16B 109.5 . . ?
C6 C5 H5 120.0 . . ?
C4 C5 H5 120.0 . . ?
C4 C5 C6 119.92(14) . . ?
C1 C6 H6 119.2 . . ?
C5 C6 C1 121.57(14) . . ?
C5 C6 H6 119.2 . . ?
C3 C4 H4 120.3 . . ?
C5 C4 C3 119.32(14) . . ?
C5 C4 H4 120.3 . . ?
P7 C21 H21 107.4 . . ?
C22 C21 P7 111.76(10) . . ?
C22 C21 H21 107.4 . . ?
C26 C21 P7 112.67(11) . . ?
C26 C21 H21 107.4 . . ?
C26 C21 C22 109.93(12) . . ?
C21 C22 H22A 109.5 . . ?
C21 C22 H22B 109.5 . . ?
H22A C22 H22B 108.1 . . ?
C23 C22 C21 110.62(14) . . ?
C23 C22 H22A 109.5 . . ?
C23 C22 H22B 109.5 . . ?
C16 C17 H17A 109.3 . . ?
C16 C17 H17B 109.3 . . ?
H17A C17 H17B 107.9 . . ?
C18 C17 C16 111.66(14) . . ?
C18 C17 H17A 109.3 . . ?
C18 C17 H17B 109.3 . . ?
C9 C14 H14 119.8 . . ?
C13 C14 C9 120.35(16) . . ?
C13 C14 H14 119.8 . . ?
C19 C18 H18A 109.6 . . ?
C19 C18 H18B 109.6 . . ?
C17 C18 C19 110.11(13) . . ?
C17 C18 H18A 109.6 . . ?
C17 C18 H18B 109.6 . . ?
H18A C18 H18B 108.2 . . ?
C21 C26 H26A 109.6 . . ?
C21 C26 H26B 109.6 . . ?
H26A C26 H26B 108.1 . . ?
C25 C26 C21 110.41(15) . . ?
C25 C26 H26A 109.6 . . ?
C25 C26 H26B 109.6 . . ?
C10 C11 H11 119.9 . . ?
C12 C11 C10 120.22(17) . . ?
C12 C11 H11 119.9 . . ?
C14 C13 H13 119.9 . . ?
C12 C13 C14 120.20(16) . . ?
C12 C13 H13 119.9 . . ?
C11 C12 H12 120.1 . . ?
C13 C12 C11 119.75(15) . . ?
C13 C12 H12 120.1 . . ?
C26 C25 H25A 109.3 . . ?
C26 C25 H25B 109.3 . . ?
H25A C25 H25B 108.0 . . ?
C24 C25 C26 111.41(15) . . ?
C24 C25 H25A 109.3 . . ?
C24 C25 H25B 109.3 . . ?
C22 C23 H23A 109.3 . . ?
C22 C23 H23B 109.3 . . ?
H23A C23 H23B 108.0 . . ?
C24 C23 C22 111.41(15) . . ?
C24 C23 H23A 109.3 . . ?
C24 C23 H23B 109.3 . . ?
C25 C24 C23 111.10(15) . . ?
C25 C24 H24A 109.4 . . ?
C25 C24 H24B 109.4 . . ?
C23 C24 H24A 109.4 . . ?
C23 C24 H24B 109.4 . . ?
H24A C24 H24B 108.0 . . ?

loop_
_geom_bond_atom_site_label_1
_geom_bond_atom_site_label_2
_geom_bond_distance
_geom_bond_site_symmetry_2
_geom_bond_publ_flag
Se8 P7 2.1215(4) . ?
P7 C1 1.8452(14) . ?
P7 C15 1.8418(14) . ?
P7 C21 1.8512(15) . ?
C2 C1 1.4130(19) . ?
C2 C9 1.497(2) . ?
C2 C3 1.397(2) . ?
C20 H20A 0.9700 . ?
C20 H20B 0.9700 . ?
C20 C15 1.5361(18) . ?
C20 C19 1.529(2) . ?
C1 C6 1.395(2) . ?
C9 C10 1.389(2) . ?
C9 C14 1.397(2) . ?
C15 H15 0.9800 . ?
C15 C16 1.5370(19) . ?
C10 H10 0.9300 . ?
C10 C11 1.390(2) . ?
C19 H19A 0.9700 . ?
C19 H19B 0.9700 . ?
C19 C18 1.526(2) . ?
C3 H3 0.9300 . ?
C3 C4 1.381(2) . ?
C16 H16A 0.9700 . ?
C16 H16B 0.9700 . ?
C16 C17 1.526(2) . ?
C5 H5 0.9300 . ?
C5 C6 1.389(2) . ?
C5 C4 1.376(2) . ?
C6 H6 0.9300 . ?
C4 H4 0.9300 . ?
C21 H21 0.9800 . ?
C21 C22 1.540(2) . ?
C21 C26 1.539(2) . ?
C22 H22A 0.9700 . ?
C22 H22B 0.9700 . ?
C22 C23 1.528(2) . ?
C17 H17A 0.9700 . ?
C17 H17B 0.9700 . ?
C17 C18 1.524(2) . ?
C14 H14 0.9300 . ?
C14 C13 1.390(2) . ?
C18 H18A 0.9700 . ?
C18 H18B 0.9700 . ?
C26 H26A 0.9700 . ?
C26 H26B 0.9700 . ?
C26 C25 1.529(2) . ?
C11 H11 0.9300 . ?
C11 C12 1.385(3) . ?
C13 H13 0.9300 . ?
C13 C12 1.384(3) . ?
C12 H12 0.9300 . ?
C25 H25A 0.9700 . ?
C25 H25B 0.9700 . ?
C25 C24 1.519(3) . ?
C23 H23A 0.9700 . ?
C23 H23B 0.9700 . ?
C23 C24 1.519(3) . ?
C24 H24A 0.9700 . ?
C24 H24B 0.9700 . ?

loop_
_geom_torsion_atom_site_label_1
_geom_torsion_atom_site_label_2
_geom_torsion_atom_site_label_3
_geom_torsion_atom_site_label_4
_geom_torsion
_geom_torsion_site_symmetry_1
_geom_torsion_site_symmetry_2
_geom_torsion_site_symmetry_3
_geom_torsion_site_symmetry_4
_geom_torsion_publ_flag
Se8 P7 C1 C2 159.83(11) . . . . ?
Se8 P7 C1 C6 -19.91(12) . . . . ?
Se8 P7 C15 C20 -63.61(10) . . . . ?
Se8 P7 C15 C16 60.05(10) . . . . ?
Se8 P7 C21 C22 91.24(10) . . . . ?
Se8 P7 C21 C26 -33.12(12) . . . . ?
P7 C1 C6 C5 179.29(12) . . . . ?
P7 C15 C16 C17 -177.85(11) . . . . ?
P7 C21 C22 C23 177.08(11) . . . . ?
P7 C21 C26 C25 -177.51(12) . . . . ?
C2 C1 C6 C5 -0.5(2) . . . . ?
C2 C9 C10 C11 -179.95(14) . . . . ?
C2 C9 C14 C13 179.99(14) . . . . ?
C2 C3 C4 C5 0.4(2) . . . . ?
C20 C15 C16 C17 -54.72(17) . . . . ?
C20 C19 C18 C17 56.21(19) . . . . ?
C1 P7 C15 C20 58.44(11) . . . . ?
C1 P7 C15 C16 -177.90(10) . . . . ?
C1 P7 C21 C22 -31.08(12) . . . . ?
C1 P7 C21 C26 -155.44(11) . . . . ?
C1 C2 C9 C10 70.47(19) . . . . ?
C1 C2 C9 C14 -112.12(16) . . . . ?
C1 C2 C3 C4 -2.2(2) . . . . ?
C9 C2 C1 P7 2.9(2) . . . . ?
C9 C2 C1 C6 -177.35(14) . . . . ?
C9 C2 C3 C4 177.37(14) . . . . ?
C9 C10 C11 C12 -0.9(2) . . . . ?
C9 C14 C13 C12 0.7(2) . . . . ?
C15 P7 C1 C2 37.85(14) . . . . ?
C15 P7 C1 C6 -141.89(11) . . . . ?
C15 P7 C21 C22 -145.85(10) . . . . ?
C15 P7 C21 C26 89.79(12) . . . . ?
C15 C20 C19 C18 -55.25(18) . . . . ?
C15 C16 C17 C18 57.15(18) . . . . ?
C10 C9 C14 C13 -2.5(2) . . . . ?
C10 C11 C12 C13 -0.9(3) . . . . ?
C19 C20 C15 P7 178.61(10) . . . . ?
C19 C20 C15 C16 54.16(16) . . . . ?
C3 C2 C1 P7 -177.57(11) . . . . ?
C3 C2 C1 C6 2.2(2) . . . . ?
C3 C2 C9 C10 -109.06(16) . . . . ?
C3 C2 C9 C14 68.35(18) . . . . ?
C16 C17 C18 C19 -57.60(19) . . . . ?
C6 C5 C4 C3 1.4(2) . . . . ?
C4 C5 C6 C1 -1.3(2) . . . . ?
C21 P7 C1 C2 -76.77(13) . . . . ?
C21 P7 C1 C6 103.49(12) . . . . ?
C21 P7 C15 C20 172.35(10) . . . . ?
C21 P7 C15 C16 -63.99(11) . . . . ?
C21 C22 C23 C24 56.54(18) . . . . ?
C21 C26 C25 C24 -56.9(2) . . . . ?
C22 C21 C26 C25 57.13(18) . . . . ?
C22 C23 C24 C25 -55.7(2) . . . . ?
C14 C9 C10 C11 2.6(2) . . . . ?
C14 C13 C12 C11 1.0(3) . . . . ?
C26 C21 C22 C23 -57.03(18) . . . . ?
C26 C25 C24 C23 55.9(2) . . . . ?
